data_2221354
loop_
_publ_author_name
'Aslanov, Leonid A.'
'Paseshnichenko, Ksenia A.'
'Yatsenko, Alexandr V.'

_publ_section_title
;
 4-[(<i>E</i>)-1-Naphthyldiazenyl]phenol
;
_journal_coeditor_code GK2194
_journal_issue 4
_journal_name_full 'Acta Crystallographica Section E'
_journal_page_first o820
_journal_paper_doi 10.1107/S1600536809009866
_journal_volume 65
_journal_year 2009
_chemical_formula_iupac 'C16 H12 N2 O'
_chemical_formula_moiety 'C16 H12 N2 O'
_chemical_formula_sum 'C16 H12 N2 O'
_chemical_formula_weight 248.28
_chemical_name_systematic
;
4-[(<i>E</i>)-1-Naphthyldiazenyl]phenol
;
_space_group_IT_number 14
_symmetry_cell_setting monoclinic
_symmetry_space_group_name_Hall '-P 2ybc'
_symmetry_space_group_name_H-M 'P 1 21/c 1'
_atom_sites_solution_hydrogens geom
_atom_sites_solution_primary direct
_atom_sites_solution_secondary difmap
_cell_angle_alpha 90.00
_cell_angle_beta 107.91(2)
_cell_angle_gamma 90.00
_cell_formula_units_Z 8
_cell_length_a 10.877(3)
_cell_length_b 19.402(4)
_cell_length_c 13.062(4)
_cell_measurement_reflns_used 25
_cell_measurement_temperature 293(2)
_cell_measurement_theta_max 33.56
_cell_measurement_theta_min 30.21
_cell_volume 2623.0(12)
_computing_cell_refinement 'CAD-4 Software (Enraf--Nonius, 1989)'
_computing_data_collection 'CAD-4 Software (Enraf--Nonius, 1989)'
_computing_data_reduction 'PROFIT (Streltsov & Zavodnik, 1989) routine of WinGX (Farrugia, 1999)'
_computing_molecular_graphics 'PLATON (Spek, 2009)'
_computing_publication_material 'PLATON (Spek, 2009)'
_computing_structure_refinement 'SHELXL97 (Sheldrick, 2008)'
_computing_structure_solution 'SHELXS97 (Sheldrick, 2008)'
_diffrn_ambient_temperature 293(2)
_diffrn_measured_fraction_theta_full 0.999
_diffrn_measured_fraction_theta_max 0.999
_diffrn_measurement_device_type 'Enraf--Nonius CAD-4'
_diffrn_measurement_method 'Nonprofiled \w'
_diffrn_radiation_monochromator graphite
_diffrn_radiation_source 'fine-focus sealed tube'
_diffrn_radiation_type CuK\a
_diffrn_radiation_wavelength 1.54178
_diffrn_reflns_av_R_equivalents 0.0000
_diffrn_reflns_av_sigmaI/netI 0.0202
_diffrn_reflns_limit_h_max 12
_diffrn_reflns_limit_h_min -13
_diffrn_reflns_limit_k_max 23
_diffrn_reflns_limit_k_min 0
_diffrn_reflns_limit_l_max 15
_diffrn_reflns_limit_l_min 0
_diffrn_reflns_number 4759
_diffrn_reflns_theta_full 67.98
_diffrn_reflns_theta_max 67.98
_diffrn_reflns_theta_min 4.22
_diffrn_standards_decay_% 0
_diffrn_standards_interval_time 120
_diffrn_standards_number 3
_exptl_absorpt_coefficient_mu 0.639
_exptl_absorpt_correction_type none
_exptl_crystal_colour yellow
_exptl_crystal_density_diffrn 1.257
_exptl_crystal_density_method 'not measured'
_exptl_crystal_description prism
_exptl_crystal_F_000 1040
_exptl_crystal_size_max 0.42
_exptl_crystal_size_mid 0.25
_exptl_crystal_size_min 0.20
_refine_diff_density_max 0.120
_refine_diff_density_min -0.099
_refine_ls_extinction_method none
_refine_ls_goodness_of_fit_ref 1.274
_refine_ls_hydrogen_treatment constr
_refine_ls_matrix_type full
_refine_ls_number_parameters 345
_refine_ls_number_reflns 4759
_refine_ls_number_restraints 0
_refine_ls_restrained_S_all 1.274
_refine_ls_R_factor_all 0.0480
_refine_ls_R_factor_gt 0.0348
_refine_ls_shift/su_max 0.000
_refine_ls_shift/su_mean 0.000
_refine_ls_structure_factor_coef Fsqd
_refine_ls_weighting_details 'calc w=1/[\s^2^(Fo^2^)+(0.03P)^2^] where P=(Fo^2^+2Fc^2^)/3'
_refine_ls_weighting_scheme calc
_refine_ls_wR_factor_gt 0.0807
_refine_ls_wR_factor_ref 0.0849
_reflns_number_gt 3656
_reflns_number_total 4759
_reflns_threshold_expression I>2\s(I)
_cod_data_source_file gk2194.cif
_cod_data_source_block I
_cod_original_sg_symbol_H-M 'P 21/c'
_cod_database_code 2221354
_cod_database_fobs_code 2221354

loop_
_symmetry_equiv_pos_as_xyz
'x, y, z'
'-x, y+1/2, -z+1/2'
'-x, -y, -z'
'x, -y-1/2, z-1/2'

loop_
_atom_site_type_symbol
_atom_site_label
_atom_site_fract_x
_atom_site_fract_y
_atom_site_fract_z
_atom_site_U_iso_or_equiv
_atom_site_adp_type
_atom_site_calc_flag
_atom_site_refinement_flags
_atom_site_occupancy
_atom_site_disorder_assembly
_atom_site_disorder_group
O O1 0.18879(11) 0.46571(5) 0.37796(7) 0.0747(3) Uani d . 1 . .
H H1 0.1683 0.4338 0.4105 0.112 Uiso calc R 1 . .
N N1 0.45502(10) 0.37955(5) 0.10200(8) 0.0539(3) Uani d . 1 . .
N N2 0.50101(11) 0.31958(6) 0.11285(8) 0.0579(3) Uani d . 1 . .
C C1 0.25559(13) 0.44076(7) 0.31377(9) 0.0567(3) Uani d . 1 . .
C C2 0.28294(13) 0.37149(7) 0.30773(10) 0.0600(3) Uani d . 1 . .
H H2 0.2556 0.3396 0.3493 0.072 Uiso calc R 1 . .
C C3 0.35060(13) 0.34981(7) 0.24013(10) 0.0582(3) Uani d . 1 . .
H H3 0.3695 0.3033 0.2363 0.070 Uiso calc R 1 . .
C C4 0.39057(12) 0.39743(6) 0.17775(9) 0.0513(3) Uani d . 1 . .
C C5 0.36279(13) 0.46612(7) 0.18396(10) 0.0589(3) Uani d . 1 . .
H H5 0.3883 0.4979 0.1412 0.071 Uiso calc R 1 . .
C C6 0.29752(13) 0.48811(7) 0.25289(10) 0.0607(3) Uani d . 1 . .
H H6 0.2816 0.5348 0.2585 0.073 Uiso calc R 1 . .
C C11 0.56587(12) 0.30151(7) 0.03673(9) 0.0544(3) Uani d . 1 . .
C C12 0.62216(14) 0.34891(7) -0.01214(11) 0.0641(4) Uani d . 1 . .
H H12 0.6194 0.3955 0.0039 0.077 Uiso calc R 1 . .
C C13 0.68388(15) 0.32749(9) -0.08621(12) 0.0761(4) Uani d . 1 . .
H H13 0.7208 0.3599 -0.1203 0.091 Uiso calc R 1 . .
C C14 0.68996(15) 0.25910(9) -0.10836(12) 0.0767(4) Uani d . 1 . .
H H14 0.7293 0.2455 -0.1590 0.092 Uiso calc R 1 . .
C C15 0.64858(17) 0.13775(9) -0.07262(14) 0.0855(5) Uani d . 1 . .
H H15 0.6910 0.1231 -0.1206 0.103 Uiso calc R 1 . .
C C16 0.59915(19) 0.09030(9) -0.02100(16) 0.0989(6) Uani d . 1 . .
H H16 0.6073 0.0436 -0.0337 0.119 Uiso calc R 1 . .
C C17 0.53563(18) 0.11151(8) 0.05166(14) 0.0888(5) Uani d . 1 . .
H H17 0.5013 0.0785 0.0869 0.107 Uiso calc R 1 . .
C C18 0.52309(15) 0.17902(7) 0.07175(11) 0.0699(4) Uani d . 1 . .
H H18 0.4805 0.1920 0.1205 0.084 Uiso calc R 1 . .
C C19 0.57439(13) 0.23028(7) 0.01893(10) 0.0575(3) Uani d . 1 . .
C C20 0.63794(14) 0.20886(8) -0.05609(11) 0.0659(4) Uani d . 1 . .
O O11 0.37735(11) 0.47277(5) 0.92527(7) 0.0719(3) Uani d . 1 . .
H H11 0.4000 0.4423 0.9706 0.108 Uiso calc R 1 . .
N N11 0.12406(11) 0.37129(6) 0.51921(8) 0.0625(3) Uani d . 1 . .
N N12 0.08804(11) 0.30945(7) 0.51060(8) 0.0641(3) Uani d . 1 . .
C C21 0.31596(13) 0.44433(7) 0.82836(10) 0.0568(3) Uani d . 1 . .
C C22 0.29846(13) 0.37419(7) 0.81230(10) 0.0588(3) Uani d . 1 . .
H H22 0.3302 0.3441 0.8698 0.071 Uiso calc R 1 . .
C C23 0.23447(13) 0.34851(7) 0.71195(10) 0.0586(3) Uani d . 1 . .
H H23 0.2220 0.3013 0.7018 0.070 Uiso calc R 1 . .
C C24 0.18851(13) 0.39336(7) 0.62584(9) 0.0564(3) Uani d . 1 . .
C C25 0.20741(15) 0.46323(8) 0.64187(10) 0.0712(4) Uani d . 1 . .
H H25 0.1777 0.4933 0.5841 0.085 Uiso calc R 1 . .
C C26 0.27000(16) 0.48893(7) 0.74295(10) 0.0730(4) Uani d . 1 . .
H H26 0.2812 0.5362 0.7535 0.088 Uiso calc R 1 . .
C C31 0.02504(13) 0.28701(8) 0.40362(10) 0.0657(4) Uani d . 1 . .
C C32 -0.02955(14) 0.33091(10) 0.32012(11) 0.0815(5) Uani d . 1 . .
H H32 -0.0284 0.3782 0.3320 0.098 Uiso calc R 1 . .
C C33 -0.08743(17) 0.30435(13) 0.21628(13) 0.1033(7) Uani d . 1 . .
H H33 -0.1228 0.3343 0.1592 0.124 Uiso calc R 1 . .
C C34 -0.09212(17) 0.23539(13) 0.19873(14) 0.1049(7) Uani d . 1 . .
H H34 -0.1303 0.2189 0.1294 0.126 Uiso calc R 1 . .
C C35 -0.04644(18) 0.11655(13) 0.26655(17) 0.1062(7) Uani d . 1 . .
H H35 -0.0853 0.0992 0.1978 0.127 Uiso calc R 1 . .
C C36 0.0031(2) 0.07283(12) 0.3486(2) 0.1144(7) Uani d . 1 . .
H H36 -0.0012 0.0256 0.3360 0.137 Uiso calc R 1 . .
C C37 0.06123(18) 0.09785(10) 0.45268(17) 0.1014(6) Uani d . 1 . .
H H37 0.0944 0.0671 0.5090 0.122 Uiso calc R 1 . .
C C38 0.06965(15) 0.16661(9) 0.47226(14) 0.0815(5) Uani d . 1 . .
H H38 0.1094 0.1824 0.5418 0.098 Uiso calc R 1 . .
C C39 0.01899(13) 0.21457(9) 0.38867(11) 0.0700(4) Uani d . 1 . .
C C40 -0.04044(15) 0.18807(11) 0.28312(13) 0.0851(5) Uani d . 1 . .

loop_
_atom_site_aniso_label
_atom_site_aniso_U_11
_atom_site_aniso_U_22
_atom_site_aniso_U_33
_atom_site_aniso_U_12
_atom_site_aniso_U_13
_atom_site_aniso_U_23
O1 0.0950(8) 0.0714(7) 0.0727(6) 0.0091(6) 0.0481(6) 0.0031(5)
N1 0.0556(6) 0.0481(6) 0.0588(6) -0.0007(5) 0.0187(5) -0.0034(5)
N2 0.0634(7) 0.0510(7) 0.0607(6) 0.0037(5) 0.0213(5) -0.0004(5)
C1 0.0590(8) 0.0618(9) 0.0520(6) 0.0035(7) 0.0207(6) 0.0006(6)
C2 0.0631(8) 0.0568(8) 0.0641(7) -0.0053(7) 0.0253(6) 0.0061(6)
C3 0.0623(8) 0.0456(8) 0.0680(7) -0.0022(6) 0.0220(7) -0.0019(6)
C4 0.0548(7) 0.0496(8) 0.0504(6) -0.0002(6) 0.0175(5) -0.0014(5)
C5 0.0708(9) 0.0509(8) 0.0601(7) 0.0007(7) 0.0277(6) 0.0049(6)
C6 0.0735(9) 0.0498(8) 0.0629(7) 0.0062(7) 0.0271(7) 0.0024(6)
C11 0.0540(8) 0.0527(8) 0.0553(6) 0.0048(6) 0.0152(6) -0.0004(6)
C12 0.0628(9) 0.0582(9) 0.0753(8) 0.0044(7) 0.0271(7) 0.0032(7)
C13 0.0730(10) 0.0827(12) 0.0831(9) 0.0056(9) 0.0393(8) 0.0097(8)
C14 0.0645(10) 0.0946(13) 0.0763(9) 0.0135(9) 0.0294(8) -0.0080(9)
C15 0.0751(11) 0.0751(12) 0.1001(12) 0.0149(9) 0.0180(9) -0.0255(10)
C16 0.0918(14) 0.0594(12) 0.1306(16) 0.0150(10) 0.0123(12) -0.0217(11)
C17 0.0942(13) 0.0550(10) 0.1092(13) 0.0036(9) 0.0192(10) 0.0030(9)
C18 0.0743(10) 0.0532(9) 0.0796(9) 0.0048(7) 0.0198(8) 0.0023(7)
C19 0.0518(8) 0.0539(8) 0.0613(7) 0.0067(6) 0.0095(6) -0.0031(6)
C20 0.0551(8) 0.0685(10) 0.0689(8) 0.0096(7) 0.0115(6) -0.0128(7)
O11 0.0950(8) 0.0586(6) 0.0556(5) -0.0139(6) 0.0134(5) -0.0038(4)
N11 0.0614(7) 0.0716(8) 0.0549(6) -0.0077(6) 0.0186(5) -0.0020(6)
N12 0.0598(7) 0.0743(8) 0.0563(6) -0.0110(6) 0.0149(5) -0.0050(6)
C21 0.0629(8) 0.0538(8) 0.0543(7) -0.0084(6) 0.0191(6) -0.0030(6)
C22 0.0616(8) 0.0542(8) 0.0567(7) 0.0013(7) 0.0125(6) 0.0035(6)
C23 0.0585(8) 0.0505(8) 0.0638(7) 0.0006(6) 0.0146(6) -0.0032(6)
C24 0.0583(8) 0.0609(9) 0.0516(6) -0.0058(7) 0.0190(6) -0.0007(6)
C25 0.0958(12) 0.0601(9) 0.0555(7) -0.0102(8) 0.0199(7) 0.0108(7)
C26 0.1015(12) 0.0518(9) 0.0632(8) -0.0140(8) 0.0215(8) 0.0039(7)
C31 0.0500(8) 0.0912(12) 0.0538(7) -0.0130(7) 0.0127(6) -0.0054(7)
C32 0.0581(9) 0.1153(14) 0.0648(8) -0.0132(9) 0.0095(7) 0.0071(9)
C33 0.0673(11) 0.171(2) 0.0614(9) -0.0193(13) 0.0040(8) 0.0106(12)
C34 0.0623(10) 0.187(2) 0.0624(10) -0.0302(13) 0.0142(8) -0.0293(13)
C35 0.0665(12) 0.144(2) 0.1131(15) -0.0354(13) 0.0348(11) -0.0668(14)
C36 0.0790(14) 0.1076(18) 0.160(2) -0.0263(12) 0.0424(14) -0.0554(16)
C37 0.0806(13) 0.0863(14) 0.1322(16) -0.0141(10) 0.0253(11) -0.0219(12)
C38 0.0669(10) 0.0848(12) 0.0875(10) -0.0135(9) 0.0158(8) -0.0152(9)
C39 0.0472(8) 0.0973(12) 0.0653(8) -0.0144(8) 0.0172(6) -0.0201(8)
C40 0.0526(9) 0.1284(16) 0.0755(10) -0.0249(10) 0.0214(7) -0.0365(11)

loop_
_atom_type_symbol
_atom_type_description
_atom_type_scat_dispersion_real
_atom_type_scat_dispersion_imag
_atom_type_scat_source
C C 0.0181 0.0091 'International Tables Vol C Tables 4.2.6.8 and 6.1.1.4'
H H 0.0000 0.0000 'International Tables Vol C Tables 4.2.6.8 and 6.1.1.4'
N N 0.0311 0.0180 'International Tables Vol C Tables 4.2.6.8 and 6.1.1.4'
O O 0.0492 0.0322 'International Tables Vol C Tables 4.2.6.8 and 6.1.1.4'

loop_
_geom_angle_atom_site_label_1
_geom_angle_atom_site_label_2
_geom_angle_atom_site_label_3
_geom_angle_site_symmetry_1
_geom_angle_site_symmetry_3
_geom_angle
_geom_angle_publ_flag
C1 O1 H1 . . 109.5 ?
N2 N1 C4 . . 114.33(10) ?
N1 N2 C11 . . 114.41(10) ?
O1 C1 C6 . . 116.94(12) ?
O1 C1 C2 . . 123.18(12) ?
C6 C1 C2 . . 119.89(12) ?
C3 C2 C1 . . 119.97(12) ?
C3 C2 H2 . . 120.0 ?
C1 C2 H2 . . 120.0 ?
C2 C3 C4 . . 119.92(12) ?
C2 C3 H3 . . 120.0 ?
C4 C3 H3 . . 120.0 ?
C5 C4 C3 . . 119.79(12) ?
C5 C4 N1 . . 116.26(11) ?
C3 C4 N1 . . 123.89(12) ?
C4 C5 C6 . . 120.45(12) ?
C4 C5 H5 . . 119.8 ?
C6 C5 H5 . . 119.8 ?
C5 C6 C1 . . 119.95(13) ?
C5 C6 H6 . . 120.0 ?
C1 C6 H6 . . 120.0 ?
C12 C11 C19 . . 121.41(12) ?
C12 C11 N2 . . 123.22(12) ?
C19 C11 N2 . . 115.28(11) ?
C11 C12 C13 . . 120.13(14) ?
C11 C12 H12 . . 119.9 ?
C13 C12 H12 . . 119.9 ?
C14 C13 C12 . . 120.03(14) ?
C14 C13 H13 . . 120.0 ?
C12 C13 H13 . . 120.0 ?
C13 C14 C20 . . 121.25(14) ?
C13 C14 H14 . . 119.4 ?
C20 C14 H14 . . 119.4 ?
C16 C15 C20 . . 121.95(17) ?
C16 C15 H15 . . 119.0 ?
C20 C15 H15 . . 119.0 ?
C15 C16 C17 . . 119.73(16) ?
C15 C16 H16 . . 120.1 ?
C17 C16 H16 . . 120.1 ?
C18 C17 C16 . . 121.21(17) ?
C18 C17 H17 . . 119.4 ?
C16 C17 H17 . . 119.4 ?
C17 C18 C19 . . 120.45(15) ?
C17 C18 H18 . . 119.8 ?
C19 C18 H18 . . 119.8 ?
C11 C19 C18 . . 123.48(12) ?
C11 C19 C20 . . 118.05(13) ?
C18 C19 C20 . . 118.48(13) ?
C14 C20 C15 . . 122.78(15) ?
C14 C20 C19 . . 119.03(13) ?
C15 C20 C19 . . 118.17(15) ?
C21 O11 H11 . . 109.5 ?
N12 N11 C24 . . 114.97(11) ?
N11 N12 C31 . . 115.02(12) ?
O11 C21 C26 . . 116.91(12) ?
O11 C21 C22 . . 123.29(12) ?
C26 C21 C22 . . 119.80(12) ?
C23 C22 C21 . . 120.51(12) ?
C23 C22 H22 . . 119.7 ?
C21 C22 H22 . . 119.7 ?
C22 C23 C24 . . 119.74(13) ?
C22 C23 H23 . . 120.1 ?
C24 C23 H23 . . 120.1 ?
C25 C24 C23 . . 119.61(12) ?
C25 C24 N11 . . 116.85(12) ?
C23 C24 N11 . . 123.53(12) ?
C24 C25 C26 . . 120.53(13) ?
C24 C25 H25 . . 119.7 ?
C26 C25 H25 . . 119.7 ?
C21 C26 C25 . . 119.81(14) ?
C21 C26 H26 . . 120.1 ?
C25 C26 H26 . . 120.1 ?
C32 C31 C39 . . 121.16(14) ?
C32 C31 N12 . . 123.57(15) ?
C39 C31 N12 . . 115.26(13) ?
C31 C32 C33 . . 119.80(18) ?
C31 C32 H32 . . 120.1 ?
C33 C32 H32 . . 120.1 ?
C34 C33 C32 . . 120.48(19) ?
C34 C33 H33 . . 119.8 ?
C32 C33 H33 . . 119.8 ?
C33 C34 C40 . . 121.64(17) ?
C33 C34 H34 . . 119.2 ?
C40 C34 H34 . . 119.2 ?
C36 C35 C40 . . 120.91(19) ?
C36 C35 H35 . . 119.5 ?
C40 C35 H35 . . 119.5 ?
C35 C36 C37 . . 120.5(2) ?
C35 C36 H36 . . 119.8 ?
C37 C36 H36 . . 119.8 ?
C38 C37 C36 . . 120.6(2) ?
C38 C37 H37 . . 119.7 ?
C36 C37 H37 . . 119.7 ?
C37 C38 C39 . . 121.00(17) ?
C37 C38 H38 . . 119.5 ?
C39 C38 H38 . . 119.5 ?
C38 C39 C31 . . 123.82(13) ?
C38 C39 C40 . . 117.58(16) ?
C31 C39 C40 . . 118.59(16) ?
C35 C40 C34 . . 122.30(18) ?
C35 C40 C39 . . 119.44(19) ?
C34 C40 C39 . . 118.26(18) ?

loop_
_geom_bond_atom_site_label_1
_geom_bond_atom_site_label_2
_geom_bond_site_symmetry_2
_geom_bond_distance
_geom_bond_publ_flag
O1 C1 . 1.3564(14) ?
O1 H1 . 0.8200 ?
N1 N2 . 1.2573(13) ?
N1 C4 . 1.4204(15) ?
N2 C11 . 1.4286(15) ?
C1 C6 . 1.3811(17) ?
C1 C2 . 1.3840(18) ?
C2 C3 . 1.3776(17) ?
C2 H2 . 0.9300 ?
C3 C4 . 1.3872(16) ?
C3 H3 . 0.9300 ?
C4 C5 . 1.3746(17) ?
C5 C6 . 1.3747(17) ?
C5 H5 . 0.9300 ?
C6 H6 . 0.9300 ?
C11 C12 . 1.3670(17) ?
C11 C19 . 1.4091(17) ?
C12 C13 . 1.3995(18) ?
C12 H12 . 0.9300 ?
C13 C14 . 1.364(2) ?
C13 H13 . 0.9300 ?
C14 C20 . 1.405(2) ?
C14 H14 . 0.9300 ?
C15 C16 . 1.347(2) ?
C15 C20 . 1.407(2) ?
C15 H15 . 0.9300 ?
C16 C17 . 1.397(2) ?
C16 H16 . 0.9300 ?
C17 C18 . 1.351(2) ?
C17 H17 . 0.9300 ?
C18 C19 . 1.4189(18) ?
C18 H18 . 0.9300 ?
C19 C20 . 1.4239(18) ?
O11 C21 . 1.3539(14) ?
O11 H11 . 0.8200 ?
N11 N12 . 1.2566(15) ?
N11 C24 . 1.4192(15) ?
N12 C31 . 1.4223(16) ?
C21 C26 . 1.3785(18) ?
C21 C22 . 1.3811(17) ?
C22 C23 . 1.3746(17) ?
C22 H22 . 0.9300 ?
C23 C24 . 1.3879(17) ?
C23 H23 . 0.9300 ?
C24 C25 . 1.3774(18) ?
C25 C26 . 1.3793(19) ?
C25 H25 . 0.9300 ?
C26 H26 . 0.9300 ?
C31 C32 . 1.367(2) ?
C31 C39 . 1.418(2) ?
C32 C33 . 1.406(2) ?
C32 H32 . 0.9300 ?
C33 C34 . 1.356(3) ?
C33 H33 . 0.9300 ?
C34 C40 . 1.412(3) ?
C34 H34 . 0.9300 ?
C35 C36 . 1.343(3) ?
C35 C40 . 1.403(3) ?
C35 H35 . 0.9300 ?
C36 C37 . 1.399(3) ?
C36 H36 . 0.9300 ?
C37 C38 . 1.356(2) ?
C37 H37 . 0.9300 ?
C38 C39 . 1.411(2) ?
C38 H38 . 0.9300 ?
C39 C40 . 1.4265(19) ?

loop_
_geom_hbond_atom_site_label_D
_geom_hbond_atom_site_label_H
_geom_hbond_atom_site_label_A
_geom_hbond_site_symmetry_A
_geom_hbond_distance_DH
_geom_hbond_distance_HA
_geom_hbond_distance_DA
_geom_hbond_angle_DHA
_geom_hbond_publ_flag
O1 H1 N11 . 0.82 2.03 2.8380(15) 166.5 yes
O11 H11 N1 1_556 0.82 2.04 2.8485(15) 170.0 yes

loop_
_geom_torsion_atom_site_label_1
_geom_torsion_atom_site_label_2
_geom_torsion_atom_site_label_3
_geom_torsion_atom_site_label_4
_geom_torsion_site_symmetry_1
_geom_torsion_site_symmetry_2
_geom_torsion_site_symmetry_3
_geom_torsion_site_symmetry_4
_geom_torsion
_geom_torsion_publ_flag
C4 N1 N2 C11 . . . . 180.00(10) ?
O1 C1 C2 C3 . . . . 179.58(13) ?
C6 C1 C2 C3 . . . . -0.7(2) ?
C1 C2 C3 C4 . . . . -0.4(2) ?
C2 C3 C4 C5 . . . . 0.21(19) ?
C2 C3 C4 N1 . . . . -176.74(12) ?
N2 N1 C4 C5 . . . . 166.80(11) ?
N2 N1 C4 C3 . . . . -16.15(17) ?
C3 C4 C5 C6 . . . . 1.1(2) ?
N1 C4 C5 C6 . . . . 178.26(12) ?
C4 C5 C6 C1 . . . . -2.2(2) ?
O1 C1 C6 C5 . . . . -178.27(12) ?
C2 C1 C6 C5 . . . . 2.0(2) ?
N1 N2 C11 C12 . . . . 26.47(17) ?
N1 N2 C11 C19 . . . . -156.77(11) ?
C19 C11 C12 C13 . . . . 3.6(2) ?
N2 C11 C12 C13 . . . . -179.85(12) ?
C11 C12 C13 C14 . . . . -1.2(2) ?
C12 C13 C14 C20 . . . . -1.6(2) ?
C20 C15 C16 C17 . . . . -0.3(3) ?
C15 C16 C17 C18 . . . . -0.3(3) ?
C16 C17 C18 C19 . . . . 0.1(2) ?
C12 C11 C19 C18 . . . . 176.81(13) ?
N2 C11 C19 C18 . . . . -0.01(18) ?
C12 C11 C19 C20 . . . . -3.18(19) ?
N2 C11 C19 C20 . . . . 180.00(11) ?
C17 C18 C19 C11 . . . . -179.40(14) ?
C17 C18 C19 C20 . . . . 0.6(2) ?
C13 C14 C20 C15 . . . . -176.48(15) ?
C13 C14 C20 C19 . . . . 1.9(2) ?
C16 C15 C20 C14 . . . . 179.36(16) ?
C16 C15 C20 C19 . . . . 1.0(2) ?
C11 C19 C20 C14 . . . . 0.44(19) ?
C18 C19 C20 C14 . . . . -179.55(13) ?
C11 C19 C20 C15 . . . . 178.90(13) ?
C18 C19 C20 C15 . . . . -1.09(19) ?
C24 N11 N12 C31 . . . . -179.16(11) ?
O11 C21 C22 C23 . . . . 179.57(12) ?
C26 C21 C22 C23 . . . . -0.6(2) ?
C21 C22 C23 C24 . . . . 0.8(2) ?
C22 C23 C24 C25 . . . . -0.1(2) ?
C22 C23 C24 N11 . . . . 178.54(12) ?
N12 N11 C24 C25 . . . . -167.83(13) ?
N12 N11 C24 C23 . . . . 13.54(19) ?
C23 C24 C25 C26 . . . . -0.9(2) ?
N11 C24 C25 C26 . . . . -179.57(13) ?
O11 C21 C26 C25 . . . . 179.50(13) ?
C22 C21 C26 C25 . . . . -0.3(2) ?
C24 C25 C26 C21 . . . . 1.1(2) ?
N11 N12 C31 C32 . . . . -19.79(19) ?
N11 N12 C31 C39 . . . . 161.81(12) ?
C39 C31 C32 C33 . . . . -3.1(2) ?
N12 C31 C32 C33 . . . . 178.58(13) ?
C31 C32 C33 C34 . . . . 1.5(3) ?
C32 C33 C34 C40 . . . . 0.4(3) ?
C40 C35 C36 C37 . . . . 0.4(3) ?
C35 C36 C37 C38 . . . . -0.7(3) ?
C36 C37 C38 C39 . . . . 0.7(3) ?
C37 C38 C39 C31 . . . . -179.74(15) ?
C37 C38 C39 C40 . . . . -0.4(2) ?
C32 C31 C39 C38 . . . . -177.83(14) ?
N12 C31 C39 C38 . . . . 0.6(2) ?
C32 C31 C39 C40 . . . . 2.8(2) ?
N12 C31 C39 C40 . . . . -178.75(12) ?
C36 C35 C40 C34 . . . . -179.71(18) ?
C36 C35 C40 C39 . . . . -0.1(3) ?
C33 C34 C40 C35 . . . . 178.93(17) ?
C33 C34 C40 C39 . . . . -0.7(3) ?
C38 C39 C40 C35 . . . . 0.1(2) ?
C31 C39 C40 C35 . . . . 179.49(14) ?
C38 C39 C40 C34 . . . . 179.71(14) ?
C31 C39 C40 C34 . . . . -0.9(2) ?
